data_4129780
loop_
_publ_author_name
'Mo, Fanyang'
'Lim, Hee Nam'
'Dong, Guangbin'

_publ_section_title
;
 Bifunctional Ligand-Assisted Catalytic Ketone \a-Alkenylation with
 Internal Alkynes: Controlled Synthesis of Enones and Mechanistic Studies.
;
_journal_issue 49
_journal_name_full 'Journal of the American Chemical Society'
_journal_page_first 15518
_journal_page_last 15527
_journal_paper_doi 10.1021/jacs.5b10466
_journal_volume 137
_journal_year 2015
_chemical_formula_moiety 'C31 H26 N4 O4'
_chemical_formula_sum 'C31 H26 N4 O4'
_chemical_formula_weight 518.56
_space_group_IT_number 2
_space_group_name_Hall '-P 1'
_space_group_name_H-M_alt 'P -1'
_symmetry_cell_setting triclinic
_symmetry_space_group_name_H-M 'P -1'
_atom_sites_solution_hydrogens geom
_atom_sites_solution_primary direct
_atom_sites_solution_secondary difmap
_audit_creation_method SHELXL-97
_cell_angle_alpha 98.779(3)
_cell_angle_beta 100.844(4)
_cell_angle_gamma 104.414(4)
_cell_formula_units_Z 4
_cell_length_a 9.612(3)
_cell_length_b 13.722(4)
_cell_length_c 20.660(5)
_cell_measurement_reflns_used 7854
_cell_measurement_temperature 100(2)
_cell_measurement_theta_max 27.5
_cell_measurement_theta_min 1.5
_cell_volume 2534.4(12)
_computing_cell_refinement 'CrystalClear (Rigaku Inc., 2008)'
_computing_data_collection 'CrystalClear (Rigaku Inc., 2008)'
_computing_data_reduction 'CrystalClear (Rigaku Inc., 2008)'
_computing_molecular_graphics 'XP SHELXTL/PC, Siemens Analytical'
_computing_structure_refinement 'XL SHELXTL/PC, Siemens Analytical'
_computing_structure_solution
;

SIR97 - Altomare A., Burla M.C., Camalli M., Cascarano G.L., Giacovazzo C., 
Guagliardi A., Moliterni A.G.G., Polidori G.,Spagna R.
;
_diffrn_ambient_temperature 100(2)
_diffrn_measured_fraction_theta_full 0.997
_diffrn_measured_fraction_theta_max 0.997
_diffrn_measurement_device_type 'Rigaku AFC-12 with Saturn 724+ CCD'
_diffrn_measurement_method \w-scans
_diffrn_radiation_monochromator graphite
_diffrn_radiation_source 'fine-focus sealed tube'
_diffrn_radiation_type MoK\a
_diffrn_radiation_wavelength 0.71075
_diffrn_reflns_av_R_equivalents 0.0375
_diffrn_reflns_av_sigmaI/netI 0.0387
_diffrn_reflns_limit_h_max 12
_diffrn_reflns_limit_h_min -12
_diffrn_reflns_limit_k_max 17
_diffrn_reflns_limit_k_min -17
_diffrn_reflns_limit_l_max 26
_diffrn_reflns_limit_l_min -26
_diffrn_reflns_number 46294
_diffrn_reflns_theta_full 27.50
_diffrn_reflns_theta_max 27.50
_diffrn_reflns_theta_min 1.57
_exptl_absorpt_coefficient_mu 0.092
_exptl_absorpt_correction_T_max 1.00
_exptl_absorpt_correction_T_min 0.918
_exptl_absorpt_correction_type multi-scan
_exptl_absorpt_process_details
;
Abscor. T. Higashi (2001). The Rigaku Corporation, Tokyo, Japan.
;
_exptl_crystal_colour orange
_exptl_crystal_density_diffrn 1.359
_exptl_crystal_density_method 'not measured'
_exptl_crystal_description prisms
_exptl_crystal_F_000 1088
_exptl_crystal_size_max 0.32
_exptl_crystal_size_mid 0.15
_exptl_crystal_size_min 0.07
_refine_diff_density_max 0.549
_refine_diff_density_min -0.229
_refine_diff_density_rms 0.048
_refine_ls_extinction_coef 0.0050(6)
_refine_ls_extinction_expression Fc^*^=kFc[1+0.001xFc^2^\l^3^/sin(2\q)]^-1/4^
_refine_ls_extinction_method SHELXL
_refine_ls_goodness_of_fit_ref 1.171
_refine_ls_hydrogen_treatment mixed
_refine_ls_matrix_type full
_refine_ls_number_parameters 712
_refine_ls_number_reflns 11605
_refine_ls_number_restraints 0
_refine_ls_restrained_S_all 1.171
_refine_ls_R_factor_all 0.0638
_refine_ls_R_factor_gt 0.0576
_refine_ls_shift/su_max 0.008
_refine_ls_shift/su_mean 0.000
_refine_ls_structure_factor_coef Fsqd
_refine_ls_weighting_details 'calc w=1/[\s^2^(Fo^2^)+(0.0433P)^2^+0.9279P] where P=(Fo^2^+2Fc^2^)/3'
_refine_ls_weighting_scheme calc
_refine_ls_wR_factor_gt 0.1235
_refine_ls_wR_factor_ref 0.1269
_reflns_number_gt 10775
_reflns_number_total 11605
_reflns_threshold_expression >2sigma(I)
_cod_data_source_file ja5b10466_si_003.cif
_cod_data_source_block shelxl
_cod_depositor_comments
;
The following automatic conversions were performed:

data item '_symmetry_cell_setting' value 'Triclinic' was changed to
'triclinic' in accordance with the
/home/saulius/struct/COD-crude-data/automatic-downloads/DataCite-retrospective/ACS/depositions/lib/dictionaries/cif_core.dic
dictionary named 'cif_core.dic' version 2.4.2 last updated on
2011-04-26.

Automatic conversion script
Id: cif_fix_values 6909 2019-04-08 15:41:33Z antanas 
;
_cod_original_cell_volume 2534.6(12)
_cod_original_sg_symbol_H-M P-1
_cod_database_code 4129780

loop_
_symmetry_equiv_pos_as_xyz
'x, y, z'
'-x, -y, -z'

loop_
_atom_site_label
_atom_site_type_symbol
_atom_site_fract_x
_atom_site_fract_y
_atom_site_fract_z
_atom_site_U_iso_or_equiv
_atom_site_adp_type
_atom_site_occupancy
_atom_site_symmetry_multiplicity
_atom_site_calc_flag
_atom_site_refinement_flags
C1 C 0.89629(18) 0.41601(12) 0.59282(8) 0.0207(3) Uani 1 1 d .
C2 C 0.95177(18) 0.42168(12) 0.66513(8) 0.0214(3) Uani 1 1 d .
C3 C 1.04122(19) 0.34485(12) 0.66999(8) 0.0231(3) Uani 1 1 d .
H3A H 1.0298 0.3119 0.7088 0.028 Uiso 1 1 calc R
H3B H 1.1474 0.3788 0.6748 0.028 Uiso 1 1 calc R
C4 C 0.97596(19) 0.26574(13) 0.60329(8) 0.0246(3) Uani 1 1 d .
H4 H 0.8822 0.2187 0.6079 0.030 Uiso 1 1 calc R
C5 C 0.93229(18) 0.32916(12) 0.55164(8) 0.0211(3) Uani 1 1 d .
H5A H 1.0151 0.3557 0.5310 0.025 Uiso 1 1 calc R
H5B H 0.8453 0.2873 0.5156 0.025 Uiso 1 1 calc R
C6 C 1.07200(19) 0.19855(12) 0.58378(8) 0.0230(3) Uani 1 1 d .
C7 C 1.1544(2) 0.16241(14) 0.63280(9) 0.0306(4) Uani 1 1 d .
H7 H 1.1532 0.1825 0.6787 0.037 Uiso 1 1 calc R
C8 C 1.2379(2) 0.09788(14) 0.61580(9) 0.0316(4) Uani 1 1 d .
H8 H 1.2939 0.0746 0.6500 0.038 Uiso 1 1 calc R
C9 C 1.2400(2) 0.06729(14) 0.54933(9) 0.0293(4) Uani 1 1 d .
H9 H 1.2971 0.0229 0.5376 0.035 Uiso 1 1 calc R
C10 C 1.1581(2) 0.10176(14) 0.49984(9) 0.0304(4) Uani 1 1 d .
H10 H 1.1588 0.0807 0.4539 0.036 Uiso 1 1 calc R
C11 C 1.0753(2) 0.16680(13) 0.51699(8) 0.0261(4) Uani 1 1 d .
H11 H 1.0198 0.1901 0.4826 0.031 Uiso 1 1 calc R
C12 C 0.91683(18) 0.47503(12) 0.71707(8) 0.0207(3) Uani 1 1 d .
C13 C 0.97552(18) 0.46694(12) 0.78776(8) 0.0197(3) Uani 1 1 d .
C14 C 1.12338(19) 0.51183(12) 0.82088(8) 0.0231(3) Uani 1 1 d .
H14 H 1.1911 0.5460 0.7978 0.028 Uiso 1 1 calc R
C15 C 1.17223(19) 0.50674(13) 0.88794(8) 0.0241(3) Uani 1 1 d .
H15 H 1.2728 0.5390 0.9105 0.029 Uiso 1 1 calc R
C16 C 1.07641(19) 0.45541(12) 0.92207(8) 0.0231(3) Uani 1 1 d .
H16 H 1.1108 0.4520 0.9677 0.028 Uiso 1 1 calc R
C17 C 0.92969(19) 0.40901(14) 0.88889(9) 0.0270(4) Uani 1 1 d .
H17 H 0.8632 0.3725 0.9115 0.032 Uiso 1 1 calc R
C18 C 0.87976(19) 0.41592(13) 0.82251(9) 0.0261(4) Uani 1 1 d .
H18 H 0.7785 0.3853 0.8005 0.031 Uiso 1 1 calc R
C19 C 0.80897(18) 0.53873(12) 0.70914(8) 0.0221(3) Uani 1 1 d .
H19A H 0.7663 0.5415 0.7492 0.027 Uiso 1 1 calc R
H19B H 0.7270 0.5017 0.6695 0.027 Uiso 1 1 calc R
C20 C 0.86734(18) 0.64838(12) 0.70061(8) 0.0215(3) Uani 1 1 d .
C21 C 1.01149(19) 0.69050(13) 0.69559(9) 0.0272(4) Uani 1 1 d .
H21 H 1.0801 0.6513 0.7000 0.033 Uiso 1 1 calc R
C22 C 1.0558(2) 0.78964(14) 0.68412(10) 0.0348(4) Uani 1 1 d .
H22 H 1.1547 0.8176 0.6812 0.042 Uiso 1 1 calc R
C23 C 0.9581(2) 0.84780(14) 0.67696(9) 0.0333(4) Uani 1 1 d .
H23 H 0.9889 0.9150 0.6685 0.040 Uiso 1 1 calc R
C24 C 0.8142(2) 0.80738(14) 0.68220(9) 0.0305(4) Uani 1 1 d .
H24 H 0.7461 0.8470 0.6774 0.037 Uiso 1 1 calc R
C25 C 0.7699(2) 0.70892(13) 0.69452(8) 0.0255(4) Uani 1 1 d .
H25 H 0.6718 0.6822 0.6989 0.031 Uiso 1 1 calc R
C26 C 0.70380(17) 0.52316(12) 0.47552(8) 0.0200(3) Uani 1 1 d .
C27 C 0.65048(18) 0.51225(12) 0.40522(8) 0.0204(3) Uani 1 1 d .
C28 C 0.57038(18) 0.57512(12) 0.37955(8) 0.0216(3) Uani 1 1 d .
H28 H 0.5380 0.5681 0.3323 0.026 Uiso 1 1 calc R
C29 C 0.53902(18) 0.64726(12) 0.42345(8) 0.0212(3) Uani 1 1 d .
C30 C 0.59102(18) 0.66188(12) 0.49314(8) 0.0231(3) Uani 1 1 d .
H30 H 0.5694 0.7132 0.5228 0.028 Uiso 1 1 calc R
C31 C 0.67320(19) 0.60206(12) 0.51849(8) 0.0229(3) Uani 1 1 d .
H31 H 0.7105 0.6136 0.5658 0.028 Uiso 1 1 calc R
C32 C 0.66139(18) 0.07161(12) -0.08700(8) 0.0209(3) Uani 1 1 d .
C33 C 0.65042(18) 0.03633(12) -0.15926(8) 0.0220(3) Uani 1 1 d .
C34 C 0.71582(19) -0.05403(13) -0.16514(8) 0.0235(3) Uani 1 1 d .
H34A H 0.7702 -0.0541 -0.2014 0.028 Uiso 1 1 calc R
H34B H 0.6376 -0.1203 -0.1746 0.028 Uiso 1 1 calc R
C35 C 0.82101(19) -0.03599(13) -0.09592(8) 0.0240(3) Uani 1 1 d .
H35 H 0.9120 0.0191 -0.0952 0.029 Uiso 1 1 calc R
C36 C 0.74216(18) 0.01086(12) -0.04650(8) 0.0205(3) Uani 1 1 d .
H36A H 0.6721 -0.0435 -0.0326 0.025 Uiso 1 1 calc R
H36B H 0.8142 0.0563 -0.0058 0.025 Uiso 1 1 calc R
C37 C 0.87066(18) -0.12758(12) -0.07945(8) 0.0223(3) Uani 1 1 d .
C38 C 0.87554(18) -0.15434(12) -0.01661(8) 0.0228(3) Uani 1 1 d .
H38 H 0.8399 -0.1173 0.0162 0.027 Uiso 1 1 calc R
C39 C 0.93174(19) -0.23436(13) -0.00137(9) 0.0260(4) Uani 1 1 d .
H39 H 0.9350 -0.2511 0.0417 0.031 Uiso 1 1 calc R
C40 C 0.9830(2) -0.28966(13) -0.04865(9) 0.0283(4) Uani 1 1 d .
H40 H 1.0223 -0.3439 -0.0381 0.034 Uiso 1 1 calc R
C41 C 0.9764(2) -0.26514(14) -0.11169(9) 0.0291(4) Uani 1 1 d .
H41 H 1.0097 -0.3036 -0.1447 0.035 Uiso 1 1 calc R
C42 C 0.9215(2) -0.18486(13) -0.12685(8) 0.0264(4) Uani 1 1 d .
H42 H 0.9183 -0.1686 -0.1701 0.032 Uiso 1 1 calc R
C43 C 0.59800(18) 0.07772(12) -0.21054(8) 0.0211(3) Uani 1 1 d .
C44 C 0.58177(18) 0.02583(12) -0.28162(8) 0.0210(3) Uani 1 1 d .
C45 C 0.48626(18) -0.07345(13) -0.30737(8) 0.0237(3) Uani 1 1 d .
H45 H 0.4360 -0.1094 -0.2788 0.028 Uiso 1 1 calc R
C46 C 0.46463(19) -0.11974(13) -0.37462(9) 0.0267(4) Uani 1 1 d .
H46 H 0.3975 -0.1865 -0.3920 0.032 Uiso 1 1 calc R
C47 C 0.5399(2) -0.06960(13) -0.41641(8) 0.0272(4) Uani 1 1 d .
H47 H 0.5257 -0.1019 -0.4622 0.033 Uiso 1 1 calc R
C48 C 0.6365(2) 0.02832(13) -0.39094(9) 0.0281(4) Uani 1 1 d .
H48 H 0.6895 0.0629 -0.4192 0.034 Uiso 1 1 calc R
C49 C 0.6561(2) 0.07605(13) -0.32427(9) 0.0261(4) Uani 1 1 d .
H49 H 0.7209 0.1437 -0.3076 0.031 Uiso 1 1 calc R
C50 C 0.55214(19) 0.17591(12) -0.20116(8) 0.0229(3) Uani 1 1 d .
H50A H 0.5660 0.2083 -0.2400 0.027 Uiso 1 1 calc R
H50B H 0.6199 0.2238 -0.1603 0.027 Uiso 1 1 calc R
C51 C 0.39423(19) 0.16453(12) -0.19449(8) 0.0222(3) Uani 1 1 d .
C52 C 0.2978(2) 0.07198(13) -0.19224(9) 0.0273(4) Uani 1 1 d .
H52 H 0.3291 0.0114 -0.1964 0.033 Uiso 1 1 calc R
C53 C 0.1561(2) 0.06658(15) -0.18407(10) 0.0337(4) Uani 1 1 d .
H53 H 0.0915 0.0024 -0.1829 0.040 Uiso 1 1 calc R
C54 C 0.1082(2) 0.15411(16) -0.17761(9) 0.0338(4) Uani 1 1 d .
H54 H 0.0112 0.1502 -0.1720 0.041 Uiso 1 1 calc R
C55 C 0.2033(2) 0.24725(14) -0.17942(8) 0.0311(4) Uani 1 1 d .
H55 H 0.1719 0.3078 -0.1745 0.037 Uiso 1 1 calc R
C56 C 0.3443(2) 0.25246(13) -0.18834(8) 0.0267(4) Uani 1 1 d .
H56 H 0.4079 0.3166 -0.1903 0.032 Uiso 1 1 calc R
C57 C 0.55489(18) 0.23057(12) 0.03111(8) 0.0205(3) Uani 1 1 d .
C58 C 0.56284(17) 0.25489(12) 0.10114(8) 0.0201(3) Uani 1 1 d .
C59 C 0.50568(18) 0.33108(12) 0.12867(8) 0.0213(3) Uani 1 1 d .
H59 H 0.5111 0.3461 0.1757 0.026 Uiso 1 1 calc R
C60 C 0.44125(18) 0.38406(12) 0.08639(8) 0.0207(3) Uani 1 1 d .
C61 C 0.42789(18) 0.36098(13) 0.01680(8) 0.0229(3) Uani 1 1 d .
H61 H 0.3807 0.3974 -0.0116 0.027 Uiso 1 1 calc R
C62 C 0.48309(18) 0.28570(13) -0.01011(8) 0.0229(3) Uani 1 1 d .
H62 H 0.4731 0.2700 -0.0574 0.027 Uiso 1 1 calc R
N1 N 0.82869(16) 0.47939(10) 0.57118(7) 0.0225(3) Uani 1 1 d .
N2 N 0.78229(16) 0.46313(11) 0.50213(7) 0.0221(3) Uani 1 1 d .
N3 N 0.67537(16) 0.43493(11) 0.35640(7) 0.0244(3) Uani 1 1 d .
N4 N 0.44562(16) 0.70755(10) 0.39647(7) 0.0243(3) Uani 1 1 d .
N5 N 0.60047(16) 0.13995(10) -0.06506(7) 0.0229(3) Uani 1 1 d .
N6 N 0.61252(16) 0.15819(11) 0.00340(7) 0.0234(3) Uani 1 1 d .
N7 N 0.63447(16) 0.20388(10) 0.14820(7) 0.0231(3) Uani 1 1 d .
N8 N 0.39500(16) 0.47044(11) 0.11562(7) 0.0248(3) Uani 1 1 d .
O1 O 0.73707(15) 0.37202(10) 0.37659(6) 0.0317(3) Uani 1 1 d .
O2 O 0.63396(16) 0.43375(11) 0.29624(6) 0.0371(3) Uani 1 1 d .
O3 O 0.41330(15) 0.70019(9) 0.33505(6) 0.0314(3) Uani 1 1 d .
O4 O 0.40050(14) 0.76097(9) 0.43657(6) 0.0294(3) Uani 1 1 d .
O5 O 0.68141(16) 0.13235(10) 0.12604(6) 0.0349(3) Uani 1 1 d .
O6 O 0.64478(15) 0.23223(10) 0.20847(6) 0.0302(3) Uani 1 1 d .
O7 O 0.40986(15) 0.49051(10) 0.17710(6) 0.0317(3) Uani 1 1 d .
O8 O 0.34745(15) 0.52199(10) 0.07739(6) 0.0320(3) Uani 1 1 d .
H6N H 0.658(2) 0.1243(16) 0.0306(11) 0.038(6) Uiso 1 1 d .
H2N H 0.800(2) 0.4120(18) 0.4709(11) 0.047(6) Uiso 1 1 d .

loop_
_atom_site_aniso_label
_atom_site_aniso_U_11
_atom_site_aniso_U_22
_atom_site_aniso_U_33
_atom_site_aniso_U_23
_atom_site_aniso_U_13
_atom_site_aniso_U_12
C1 0.0221(8) 0.0205(7) 0.0200(8) 0.0059(6) 0.0046(6) 0.0063(6)
C2 0.0221(8) 0.0216(8) 0.0207(8) 0.0062(6) 0.0029(6) 0.0071(6)
C3 0.0280(9) 0.0243(8) 0.0195(8) 0.0065(6) 0.0047(6) 0.0115(7)
C4 0.0263(9) 0.0265(8) 0.0223(8) 0.0069(7) 0.0047(7) 0.0097(7)
C5 0.0223(8) 0.0225(8) 0.0193(7) 0.0053(6) 0.0050(6) 0.0071(6)
C6 0.0243(8) 0.0230(8) 0.0223(8) 0.0045(6) 0.0040(6) 0.0093(6)
C7 0.0395(11) 0.0357(10) 0.0208(8) 0.0047(7) 0.0039(7) 0.0212(8)
C8 0.0368(10) 0.0350(10) 0.0265(9) 0.0069(8) 0.0023(8) 0.0203(8)
C9 0.0309(10) 0.0325(9) 0.0295(9) 0.0058(7) 0.0080(7) 0.0180(8)
C10 0.0377(10) 0.0370(10) 0.0238(9) 0.0085(7) 0.0112(7) 0.0195(8)
C11 0.0296(9) 0.0290(9) 0.0222(8) 0.0068(7) 0.0048(7) 0.0128(7)
C12 0.0209(8) 0.0206(7) 0.0207(8) 0.0064(6) 0.0044(6) 0.0053(6)
C13 0.0220(8) 0.0187(7) 0.0199(8) 0.0037(6) 0.0047(6) 0.0090(6)
C14 0.0242(8) 0.0241(8) 0.0227(8) 0.0074(6) 0.0066(6) 0.0076(6)
C15 0.0232(8) 0.0246(8) 0.0217(8) 0.0051(6) 0.0008(6) 0.0048(6)
C16 0.0296(9) 0.0233(8) 0.0194(8) 0.0064(6) 0.0054(7) 0.0120(7)
C17 0.0266(9) 0.0328(9) 0.0267(9) 0.0140(7) 0.0103(7) 0.0101(7)
C18 0.0207(8) 0.0311(9) 0.0256(8) 0.0088(7) 0.0028(7) 0.0061(7)
C19 0.0204(8) 0.0254(8) 0.0218(8) 0.0053(6) 0.0046(6) 0.0087(6)
C20 0.0254(8) 0.0244(8) 0.0145(7) 0.0024(6) 0.0016(6) 0.0102(6)
C21 0.0252(9) 0.0270(8) 0.0301(9) 0.0080(7) 0.0037(7) 0.0095(7)
C22 0.0335(10) 0.0294(9) 0.0401(11) 0.0132(8) 0.0052(8) 0.0058(8)
C23 0.0434(11) 0.0244(8) 0.0288(9) 0.0081(7) 0.0000(8) 0.0087(8)
C24 0.0414(11) 0.0281(9) 0.0221(8) 0.0013(7) -0.0006(7) 0.0187(8)
C25 0.0281(9) 0.0295(9) 0.0196(8) 0.0015(7) 0.0029(7) 0.0139(7)
C26 0.0200(8) 0.0201(7) 0.0203(8) 0.0061(6) 0.0045(6) 0.0057(6)
C27 0.0222(8) 0.0209(7) 0.0178(7) 0.0027(6) 0.0043(6) 0.0070(6)
C28 0.0217(8) 0.0230(8) 0.0188(7) 0.0057(6) 0.0021(6) 0.0050(6)
C29 0.0206(8) 0.0195(7) 0.0237(8) 0.0077(6) 0.0019(6) 0.0064(6)
C30 0.0259(8) 0.0211(8) 0.0224(8) 0.0031(6) 0.0054(7) 0.0083(6)
C31 0.0296(9) 0.0221(8) 0.0171(7) 0.0034(6) 0.0042(6) 0.0090(7)
C32 0.0227(8) 0.0209(7) 0.0199(8) 0.0058(6) 0.0059(6) 0.0062(6)
C33 0.0241(8) 0.0232(8) 0.0200(8) 0.0049(6) 0.0059(6) 0.0081(6)
C34 0.0274(9) 0.0254(8) 0.0203(8) 0.0049(6) 0.0065(7) 0.0115(7)
C35 0.0267(9) 0.0236(8) 0.0221(8) 0.0050(6) 0.0055(7) 0.0080(7)
C36 0.0225(8) 0.0200(7) 0.0186(7) 0.0043(6) 0.0038(6) 0.0062(6)
C37 0.0222(8) 0.0221(8) 0.0200(8) 0.0014(6) 0.0006(6) 0.0065(6)
C38 0.0238(8) 0.0224(8) 0.0213(8) 0.0021(6) 0.0039(6) 0.0073(6)
C39 0.0299(9) 0.0241(8) 0.0244(8) 0.0077(7) 0.0050(7) 0.0079(7)
C40 0.0344(10) 0.0233(8) 0.0301(9) 0.0083(7) 0.0062(7) 0.0129(7)
C41 0.0360(10) 0.0273(9) 0.0262(9) 0.0038(7) 0.0076(7) 0.0142(7)
C42 0.0333(9) 0.0261(8) 0.0205(8) 0.0040(7) 0.0044(7) 0.0117(7)
C43 0.0234(8) 0.0212(8) 0.0198(8) 0.0055(6) 0.0070(6) 0.0062(6)
C44 0.0245(8) 0.0229(8) 0.0191(8) 0.0070(6) 0.0052(6) 0.0112(6)
C45 0.0241(8) 0.0251(8) 0.0228(8) 0.0079(7) 0.0058(6) 0.0070(7)
C46 0.0274(9) 0.0241(8) 0.0249(8) 0.0027(7) 0.0019(7) 0.0053(7)
C47 0.0355(10) 0.0285(9) 0.0199(8) 0.0035(7) 0.0047(7) 0.0154(7)
C48 0.0412(10) 0.0252(8) 0.0238(9) 0.0081(7) 0.0145(8) 0.0130(7)
C49 0.0343(10) 0.0198(8) 0.0257(8) 0.0051(7) 0.0107(7) 0.0079(7)
C50 0.0301(9) 0.0196(7) 0.0203(8) 0.0063(6) 0.0064(7) 0.0078(6)
C51 0.0292(9) 0.0238(8) 0.0146(7) 0.0043(6) 0.0033(6) 0.0108(7)
C52 0.0339(10) 0.0245(8) 0.0281(9) 0.0072(7) 0.0109(7) 0.0129(7)
C53 0.0346(10) 0.0347(10) 0.0351(10) 0.0076(8) 0.0144(8) 0.0109(8)
C54 0.0330(10) 0.0472(11) 0.0252(9) 0.0047(8) 0.0084(8) 0.0191(9)
C55 0.0437(11) 0.0352(10) 0.0193(8) 0.0026(7) 0.0039(7) 0.0247(9)
C56 0.0373(10) 0.0221(8) 0.0207(8) 0.0037(6) 0.0023(7) 0.0125(7)
C57 0.0212(8) 0.0214(7) 0.0189(8) 0.0043(6) 0.0049(6) 0.0060(6)
C58 0.0211(8) 0.0214(7) 0.0178(7) 0.0069(6) 0.0037(6) 0.0051(6)
C59 0.0231(8) 0.0218(8) 0.0181(7) 0.0041(6) 0.0065(6) 0.0039(6)
C60 0.0218(8) 0.0198(7) 0.0216(8) 0.0039(6) 0.0068(6) 0.0069(6)
C61 0.0233(8) 0.0264(8) 0.0199(8) 0.0068(6) 0.0041(6) 0.0086(7)
C62 0.0262(9) 0.0257(8) 0.0172(7) 0.0051(6) 0.0043(6) 0.0087(7)
N1 0.0270(7) 0.0236(7) 0.0167(6) 0.0053(5) 0.0018(5) 0.0089(6)
N2 0.0278(7) 0.0246(7) 0.0167(6) 0.0055(5) 0.0036(6) 0.0127(6)
N3 0.0276(8) 0.0258(7) 0.0193(7) 0.0027(6) 0.0040(6) 0.0090(6)
N4 0.0245(7) 0.0193(7) 0.0272(7) 0.0064(6) 0.0014(6) 0.0054(6)
N5 0.0291(8) 0.0242(7) 0.0168(6) 0.0038(5) 0.0061(5) 0.0099(6)
N6 0.0306(8) 0.0258(7) 0.0171(7) 0.0060(6) 0.0062(6) 0.0130(6)
N7 0.0264(7) 0.0231(7) 0.0201(7) 0.0072(6) 0.0056(6) 0.0060(6)
N8 0.0253(7) 0.0256(7) 0.0252(7) 0.0046(6) 0.0096(6) 0.0082(6)
O1 0.0431(8) 0.0327(7) 0.0256(6) 0.0054(5) 0.0075(6) 0.0233(6)
O2 0.0552(9) 0.0412(8) 0.0158(6) 0.0014(5) 0.0012(6) 0.0231(7)
O3 0.0372(7) 0.0293(6) 0.0260(6) 0.0104(5) -0.0022(5) 0.0108(5)
O4 0.0287(7) 0.0254(6) 0.0351(7) 0.0043(5) 0.0050(5) 0.0125(5)
O5 0.0541(9) 0.0354(7) 0.0265(7) 0.0121(6) 0.0120(6) 0.0280(7)
O6 0.0420(8) 0.0327(7) 0.0163(6) 0.0061(5) 0.0044(5) 0.0129(6)
O7 0.0404(8) 0.0350(7) 0.0233(6) 0.0032(5) 0.0123(5) 0.0154(6)
O8 0.0401(8) 0.0318(7) 0.0329(7) 0.0123(6) 0.0121(6) 0.0199(6)

loop_
_atom_type_symbol
_atom_type_description
_atom_type_scat_dispersion_real
_atom_type_scat_dispersion_imag
_atom_type_scat_source
C C 0.0033 0.0016 'International Tables Vol C Tables 4.2.6.8 and 6.1.1.4'
H H 0.0000 0.0000 'International Tables Vol C Tables 4.2.6.8 and 6.1.1.4'
N N 0.0061 0.0033 'International Tables Vol C Tables 4.2.6.8 and 6.1.1.4'
O O 0.0106 0.0060 'International Tables Vol C Tables 4.2.6.8 and 6.1.1.4'

loop_
_geom_angle_atom_site_label_1
_geom_angle_atom_site_label_2
_geom_angle_atom_site_label_3
_geom_angle
N1 C1 C2 122.27(15)
N1 C1 C5 127.74(14)
C2 C1 C5 109.98(13)
C12 C2 C1 127.10(15)
C12 C2 C3 125.95(14)
C1 C2 C3 106.54(13)
C2 C3 C4 104.01(13)
C2 C3 H3A 111.0
C4 C3 H3A 111.0
C2 C3 H3B 111.0
C4 C3 H3B 111.0
H3A C3 H3B 109.0
C6 C4 C3 115.76(14)
C6 C4 C5 115.26(14)
C3 C4 C5 104.31(13)
C6 C4 H4 107.0
C3 C4 H4 107.0
C5 C4 H4 107.0
C1 C5 C4 103.78(13)
C1 C5 H5A 111.0
C4 C5 H5A 111.0
C1 C5 H5B 111.0
C4 C5 H5B 111.0
H5A C5 H5B 109.0
C11 C6 C7 117.77(16)
C11 C6 C4 121.81(15)
C7 C6 C4 120.35(15)
C8 C7 C6 121.28(17)
C8 C7 H7 119.4
C6 C7 H7 119.4
C9 C8 C7 120.15(17)
C9 C8 H8 119.9
C7 C8 H8 119.9
C8 C9 C10 119.49(17)
C8 C9 H9 120.3
C10 C9 H9 120.3
C9 C10 C11 120.28(17)
C9 C10 H10 119.9
C11 C10 H10 119.9
C10 C11 C6 121.04(16)
C10 C11 H11 119.5
C6 C11 H11 119.5
C2 C12 C13 120.33(15)
C2 C12 C19 124.20(15)
C13 C12 C19 115.29(14)
C18 C13 C14 118.62(15)
C18 C13 C12 119.54(15)
C14 C13 C12 121.82(14)
C13 C14 C15 120.02(15)
C13 C14 H14 120.0
C15 C14 H14 120.0
C16 C15 C14 121.00(16)
C16 C15 H15 119.5
C14 C15 H15 119.5
C15 C16 C17 119.15(15)
C15 C16 H16 120.4
C17 C16 H16 120.4
C16 C17 C18 120.04(16)
C16 C17 H17 120.0
C18 C17 H17 120.0
C13 C18 C17 121.15(16)
C13 C18 H18 119.4
C17 C18 H18 119.4
C12 C19 C20 117.77(14)
C12 C19 H19A 107.9
C20 C19 H19A 107.9
C12 C19 H19B 107.9
C20 C19 H19B 107.9
H19A C19 H19B 107.2
C21 C20 C25 118.09(16)
C21 C20 C19 123.32(15)
C25 C20 C19 118.53(15)
C22 C21 C20 120.48(17)
C22 C21 H21 119.8
C20 C21 H21 119.8
C23 C22 C21 120.89(19)
C23 C22 H22 119.6
C21 C22 H22 119.6
C22 C23 C24 119.46(17)
C22 C23 H23 120.3
C24 C23 H23 120.3
C23 C24 C25 119.90(17)
C23 C24 H24 120.1
C25 C24 H24 120.1
C24 C25 C20 121.16(17)
C24 C25 H25 119.4
C20 C25 H25 119.4
N2 C26 C27 123.07(15)
N2 C26 C31 120.07(14)
C27 C26 C31 116.86(14)
C28 C27 C26 121.65(15)
C28 C27 N3 116.40(14)
C26 C27 N3 121.95(14)
C29 C28 C27 118.97(15)
C29 C28 H28 120.5
C27 C28 H28 120.5
C28 C29 C30 121.41(15)
C28 C29 N4 118.75(14)
C30 C29 N4 119.81(15)
C31 C30 C29 119.73(15)
C31 C30 H30 120.1
C29 C30 H30 120.1
C30 C31 C26 121.30(15)
C30 C31 H31 119.4
C26 C31 H31 119.4
N5 C32 C33 122.52(15)
N5 C32 C36 127.69(14)
C33 C32 C36 109.65(13)
C43 C33 C32 127.19(15)
C43 C33 C34 126.15(15)
C32 C33 C34 106.62(13)
C33 C34 C35 103.82(13)
C33 C34 H34A 111.0
C35 C34 H34A 111.0
C33 C34 H34B 111.0
C35 C34 H34B 111.0
H34A C34 H34B 109.0
C37 C35 C34 115.88(13)
C37 C35 C36 115.90(14)
C34 C35 C36 103.95(13)
C37 C35 H35 106.8
C34 C35 H35 106.8
C36 C35 H35 106.8
C32 C36 C35 103.26(13)
C32 C36 H36A 111.1
C35 C36 H36A 111.1
C32 C36 H36B 111.1
C35 C36 H36B 111.1
H36A C36 H36B 109.1
C42 C37 C38 117.97(15)
C42 C37 C35 119.57(15)
C38 C37 C35 122.36(15)
C39 C38 C37 120.96(16)
C39 C38 H38 119.5
C37 C38 H38 119.5
C40 C39 C38 120.33(16)
C40 C39 H39 119.8
C38 C39 H39 119.8
C39 C40 C41 119.34(16)
C39 C40 H40 120.3
C41 C40 H40 120.3
C42 C41 C40 120.46(17)
C42 C41 H41 119.8
C40 C41 H41 119.8
C41 C42 C37 120.92(16)
C41 C42 H42 119.5
C37 C42 H42 119.5
C33 C43 C44 119.89(15)
C33 C43 C50 124.03(15)
C44 C43 C50 116.07(13)
C49 C44 C45 118.67(15)
C49 C44 C43 121.18(15)
C45 C44 C43 120.10(14)
C46 C45 C44 120.22(15)
C46 C45 H45 119.9
C44 C45 H45 119.9
C47 C46 C45 120.65(16)
C47 C46 H46 119.7
C45 C46 H46 119.7
C46 C47 C48 119.41(16)
C46 C47 H47 120.3
C48 C47 H47 120.3
C47 C48 C49 120.29(16)
C47 C48 H48 119.9
C49 C48 H48 119.9
C48 C49 C44 120.72(16)
C48 C49 H49 119.6
C44 C49 H49 119.6
C43 C50 C51 116.27(13)
C43 C50 H50A 108.2
C51 C50 H50A 108.2
C43 C50 H50B 108.2
C51 C50 H50B 108.2
H50A C50 H50B 107.4
C52 C51 C56 117.98(16)
C52 C51 C50 123.40(15)
C56 C51 C50 118.60(15)
C51 C52 C53 120.98(17)
C51 C52 H52 119.5
C53 C52 H52 119.5
C54 C53 C52 120.57(18)
C54 C53 H53 119.7
C52 C53 H53 119.7
C55 C54 C53 119.21(18)
C55 C54 H54 120.4
C53 C54 H54 120.4
C54 C55 C56 120.24(17)
C54 C55 H55 119.9
C56 C55 H55 119.9
C55 C56 C51 121.02(17)
C55 C56 H56 119.5
C51 C56 H56 119.5
N6 C57 C62 120.29(15)
N6 C57 C58 122.68(15)
C62 C57 C58 117.03(15)
C59 C58 C57 121.68(14)
C59 C58 N7 116.43(14)
C57 C58 N7 121.86(14)
C60 C59 C58 118.59(15)
C60 C59 H59 120.7
C58 C59 H59 120.7
C59 C60 C61 121.64(15)
C59 C60 N8 118.76(14)
C61 C60 N8 119.47(14)
C62 C61 C60 119.60(15)
C62 C61 H61 120.2
C60 C61 H61 120.2
C61 C62 C57 121.40(15)
C61 C62 H62 119.3
C57 C62 H62 119.3
C1 N1 N2 115.15(14)
C26 N2 N1 118.73(14)
C26 N2 H2N 116.3(14)
N1 N2 H2N 125.0(14)
O2 N3 O1 122.37(14)
O2 N3 C27 118.53(14)
O1 N3 C27 119.11(13)
O3 N4 O4 123.86(14)
O3 N4 C29 118.25(14)
O4 N4 C29 117.86(14)
C32 N5 N6 114.72(14)
C57 N6 N5 118.78(14)
C57 N6 H6N 118.7(14)
N5 N6 H6N 122.5(14)
O6 N7 O5 122.27(14)
O6 N7 C58 118.71(14)
O5 N7 C58 119.02(13)
O7 N8 O8 123.55(14)
O7 N8 C60 118.48(14)
O8 N8 C60 117.92(14)

loop_
_geom_bond_atom_site_label_1
_geom_bond_atom_site_label_2
_geom_bond_distance
C1 N1 1.292(2)
C1 C2 1.472(2)
C1 C5 1.507(2)
C2 C12 1.348(2)
C2 C3 1.521(2)
C3 C4 1.533(2)
C3 H3A 0.9900
C3 H3B 0.9900
C4 C6 1.522(2)
C4 C5 1.539(2)
C4 H4 1.0000
C5 H5A 0.9900
C5 H5B 0.9900
C6 C11 1.391(2)
C6 C7 1.395(2)
C7 C8 1.384(3)
C7 H7 0.9500
C8 C9 1.379(3)
C8 H8 0.9500
C9 C10 1.385(2)
C9 H9 0.9500
C10 C11 1.386(2)
C10 H10 0.9500
C11 H11 0.9500
C12 C13 1.495(2)
C12 C19 1.516(2)
C13 C18 1.391(2)
C13 C14 1.392(2)
C14 C15 1.395(2)
C14 H14 0.9500
C15 C16 1.384(2)
C15 H15 0.9500
C16 C17 1.386(2)
C16 H16 0.9500
C17 C18 1.391(2)
C17 H17 0.9500
C18 H18 0.9500
C19 C20 1.519(2)
C19 H19A 0.9900
C19 H19B 0.9900
C20 C21 1.392(2)
C20 C25 1.399(2)
C21 C22 1.391(2)
C21 H21 0.9500
C22 C23 1.378(3)
C22 H22 0.9500
C23 C24 1.387(3)
C23 H23 0.9500
C24 C25 1.390(3)
C24 H24 0.9500
C25 H25 0.9500
C26 N2 1.357(2)
C26 C27 1.418(2)
C26 C31 1.418(2)
C27 C28 1.391(2)
C27 N3 1.446(2)
C28 C29 1.368(2)
C28 H28 0.9500
C29 C30 1.398(2)
C29 N4 1.457(2)
C30 C31 1.368(2)
C30 H30 0.9500
C31 H31 0.9500
C32 N5 1.293(2)
C32 C33 1.473(2)
C32 C36 1.513(2)
C33 C43 1.350(2)
C33 C34 1.522(2)
C34 C35 1.534(2)
C34 H34A 0.9900
C34 H34B 0.9900
C35 C37 1.514(2)
C35 C36 1.537(2)
C35 H35 1.0000
C36 H36A 0.9900
C36 H36B 0.9900
C37 C42 1.397(2)
C37 C38 1.398(2)
C38 C39 1.390(2)
C38 H38 0.9500
C39 C40 1.383(2)
C39 H39 0.9500
C40 C41 1.388(2)
C40 H40 0.9500
C41 C42 1.387(2)
C41 H41 0.9500
C42 H42 0.9500
C43 C44 1.492(2)
C43 C50 1.515(2)
C44 C49 1.392(2)
C44 C45 1.398(2)
C45 C46 1.390(2)
C45 H45 0.9500
C46 C47 1.383(2)
C46 H46 0.9500
C47 C48 1.387(2)
C47 H47 0.9500
C48 C49 1.388(2)
C48 H48 0.9500
C49 H49 0.9500
C50 C51 1.521(2)
C50 H50A 0.9900
C50 H50B 0.9900
C51 C52 1.386(2)
C51 C56 1.402(2)
C52 C53 1.389(3)
C52 H52 0.9500
C53 C54 1.387(3)
C53 H53 0.9500
C54 C55 1.384(3)
C54 H54 0.9500
C55 C56 1.388(3)
C55 H55 0.9500
C56 H56 0.9500
C57 N6 1.357(2)
C57 C62 1.417(2)
C57 C58 1.418(2)
C58 C59 1.393(2)
C58 N7 1.451(2)
C59 C60 1.375(2)
C59 H59 0.9500
C60 C61 1.398(2)
C60 N8 1.453(2)
C61 C62 1.366(2)
C61 H61 0.9500
C62 H62 0.9500
N1 N2 1.3775(18)
N2 H2N 0.95(2)
N3 O2 1.2280(18)
N3 O1 1.2420(18)
N4 O3 1.2306(18)
N4 O4 1.2328(19)
N5 N6 1.3756(19)
N6 H6N 0.90(2)
N7 O6 1.2239(18)
N7 O5 1.2400(19)
N8 O7 1.2309(18)
N8 O8 1.2364(18)

loop_
_geom_hbond_atom_site_label_D
_geom_hbond_atom_site_label_H
_geom_hbond_atom_site_label_A
_geom_hbond_distance_DH
_geom_hbond_distance_HA
_geom_hbond_distance_DA
_geom_hbond_angle_DHA
N6 H6N O5 0.90(2) 1.92(2) 2.5970(19) 130.1(18)
N2 H2N O1 0.95(2) 1.88(2) 2.6068(19) 131.6(19)

loop_
_geom_torsion_atom_site_label_1
_geom_torsion_atom_site_label_2
_geom_torsion_atom_site_label_3
_geom_torsion_atom_site_label_4
_geom_torsion
N1 C1 C2 C12 14.5(3)
C5 C1 C2 C12 -166.18(16)
N1 C1 C2 C3 -172.62(15)
C5 C1 C2 C3 6.75(17)
C12 C2 C3 C4 147.81(16)
C1 C2 C3 C4 -25.23(17)
C2 C3 C4 C6 161.63(14)
C2 C3 C4 C5 33.90(17)
N1 C1 C5 C4 -166.29(16)
C2 C1 C5 C4 14.39(17)
C6 C4 C5 C1 -157.63(14)
C3 C4 C5 C1 -29.59(16)
C3 C4 C6 C11 -144.70(16)
C5 C4 C6 C11 -22.6(2)
C3 C4 C6 C7 38.6(2)
C5 C4 C6 C7 160.69(16)
C11 C6 C7 C8 0.6(3)
C4 C6 C7 C8 177.42(17)
C6 C7 C8 C9 -0.6(3)
C7 C8 C9 C10 0.1(3)
C8 C9 C10 C11 0.2(3)
C9 C10 C11 C6 -0.2(3)
C7 C6 C11 C10 -0.2(3)
C4 C6 C11 C10 -177.01(17)
C1 C2 C12 C13 175.88(15)
C3 C2 C12 C13 4.3(2)
C1 C2 C12 C19 1.1(3)
C3 C2 C12 C19 -170.53(15)
C2 C12 C13 C18 -109.71(19)
C19 C12 C13 C18 65.5(2)
C2 C12 C13 C14 72.2(2)
C19 C12 C13 C14 -112.53(17)
C18 C13 C14 C15 -1.2(2)
C12 C13 C14 C15 176.92(15)
C13 C14 C15 C16 1.5(3)
C14 C15 C16 C17 -0.3(3)
C15 C16 C17 C18 -1.2(3)
C14 C13 C18 C17 -0.3(3)
C12 C13 C18 C17 -178.44(16)
C16 C17 C18 C13 1.5(3)
C2 C12 C19 C20 -84.6(2)
C13 C12 C19 C20 100.32(17)
C12 C19 C20 C21 4.1(2)
C12 C19 C20 C25 -178.80(14)
C25 C20 C21 C22 -0.7(3)
C19 C20 C21 C22 176.45(16)
C20 C21 C22 C23 -0.5(3)
C21 C22 C23 C24 0.9(3)
C22 C23 C24 C25 -0.1(3)
C23 C24 C25 C20 -1.2(3)
C21 C20 C25 C24 1.5(2)
C19 C20 C25 C24 -175.75(15)
N2 C26 C27 C28 -179.96(15)
C31 C26 C27 C28 -0.7(2)
N2 C26 C27 N3 0.5(2)
C31 C26 C27 N3 179.70(14)
C26 C27 C28 C29 -1.8(2)
N3 C27 C28 C29 177.74(14)
C27 C28 C29 C30 2.8(2)
C27 C28 C29 N4 -175.38(14)
C28 C29 C30 C31 -1.0(2)
N4 C29 C30 C31 177.10(15)
C29 C30 C31 C26 -1.7(3)
N2 C26 C31 C30 -178.24(15)
C27 C26 C31 C30 2.5(2)
N5 C32 C33 C43 10.4(3)
C36 C32 C33 C43 -173.65(16)
N5 C32 C33 C34 -171.90(15)
C36 C32 C33 C34 4.09(17)
C43 C33 C34 C35 153.29(17)
C32 C33 C34 C35 -24.48(17)
C33 C34 C35 C37 163.70(14)
C33 C34 C35 C36 35.32(16)
N5 C32 C36 C35 -166.42(16)
C33 C32 C36 C35 17.86(17)
C37 C35 C36 C32 -160.88(13)
C34 C35 C36 C32 -32.52(16)
C34 C35 C37 C42 47.5(2)
C36 C35 C37 C42 169.79(15)
C34 C35 C37 C38 -136.08(16)
C36 C35 C37 C38 -13.8(2)
C42 C37 C38 C39 1.1(2)
C35 C37 C38 C39 -175.30(15)
C37 C38 C39 C40 -0.5(3)
C38 C39 C40 C41 -0.6(3)
C39 C40 C41 C42 1.1(3)
C40 C41 C42 C37 -0.5(3)
C38 C37 C42 C41 -0.6(3)
C35 C37 C42 C41 175.90(16)
C32 C33 C43 C44 -174.21(15)
C34 C33 C43 C44 8.5(3)
C32 C33 C43 C50 5.5(3)
C34 C33 C43 C50 -171.83(15)
C33 C43 C44 C49 -120.69(18)
C50 C43 C44 C49 59.6(2)
C33 C43 C44 C45 61.8(2)
C50 C43 C44 C45 -117.88(17)
C49 C44 C45 C46 -1.1(2)
C43 C44 C45 C46 176.40(15)
C44 C45 C46 C47 1.7(3)
C45 C46 C47 C48 -0.8(3)
C46 C47 C48 C49 -0.7(3)
C47 C48 C49 C44 1.3(3)
C45 C44 C49 C48 -0.4(3)
C43 C44 C49 C48 -177.89(16)
C33 C43 C50 C51 -85.8(2)
C44 C43 C50 C51 93.86(17)
C43 C50 C51 C52 4.3(2)
C43 C50 C51 C56 -177.56(14)
C56 C51 C52 C53 -0.1(3)
C50 C51 C52 C53 178.05(16)
C51 C52 C53 C54 -0.3(3)
C52 C53 C54 C55 0.0(3)
C53 C54 C55 C56 0.7(3)
C54 C55 C56 C51 -1.1(3)
C52 C51 C56 C55 0.8(2)
C50 C51 C56 C55 -177.41(15)
N6 C57 C58 C59 178.59(15)
C62 C57 C58 C59 -1.4(2)
N6 C57 C58 N7 0.3(2)
C62 C57 C58 N7 -179.62(14)
C57 C58 C59 C60 -0.5(2)
N7 C58 C59 C60 177.81(14)
C58 C59 C60 C61 2.1(2)
C58 C59 C60 N8 -173.85(14)
C59 C60 C61 C62 -1.6(2)
N8 C60 C61 C62 174.28(15)
C60 C61 C62 C57 -0.4(2)
N6 C57 C62 C61 -178.10(15)
C58 C57 C62 C61 1.9(2)
C2 C1 N1 N2 -179.34(14)
C5 C1 N1 N2 1.4(2)
C27 C26 N2 N1 -179.69(14)
C31 C26 N2 N1 1.1(2)
C1 N1 N2 C26 176.68(15)
C28 C27 N3 O2 4.8(2)
C26 C27 N3 O2 -175.65(15)
C28 C27 N3 O1 -174.96(15)
C26 C27 N3 O1 4.6(2)
C28 C29 N4 O3 -8.7(2)
C30 C29 N4 O3 173.14(15)
C28 C29 N4 O4 169.47(14)
C30 C29 N4 O4 -8.7(2)
C33 C32 N5 N6 175.39(14)
C36 C32 N5 N6 0.2(2)
C62 C57 N6 N5 0.3(2)
C58 C57 N6 N5 -179.65(14)
C32 N5 N6 C57 178.43(14)
C59 C58 N7 O6 -2.3(2)
C57 C58 N7 O6 176.06(15)
C59 C58 N7 O5 176.83(15)
C57 C58 N7 O5 -4.8(2)
C59 C60 N8 O7 -2.9(2)
C61 C60 N8 O7 -178.85(15)
C59 C60 N8 O8 174.70(15)
C61 C60 N8 O8 -1.3(2)
